data_2218428
loop_
_publ_author_name
'Feng, Xiao-Zhong'
'Yan, Fu-Feng'
'Li, Zhen-Ping'

_publ_section_title
;
 2-(1,3-Dibenzylimidazolidin-2-ylidene)malononitrile
;
_journal_coeditor_code HG2400
_journal_issue 6
_journal_name_full 'Acta Crystallographica Section E'
_journal_page_first o1120
_journal_paper_doi 10.1107/S1600536808014025
_journal_volume 64
_journal_year 2008
_chemical_formula_iupac 'C20 H18 N4'
_chemical_formula_moiety 'C20 H18 N4'
_chemical_formula_sum 'C20 H18 N4'
_chemical_formula_weight 314.38
_chemical_name_systematic
;
2-(1,3-Dibenzylimidazolidin-2-ylidene)malononitrile
;
_space_group_IT_number 29
_symmetry_cell_setting orthorhombic
_symmetry_space_group_name_Hall 'P 2c -2ac'
_symmetry_space_group_name_H-M 'P c a 21'
_atom_sites_solution_hydrogens geom
_atom_sites_solution_primary direct
_atom_sites_solution_secondary difmap
_audit_creation_method SHELXL-97
_cell_angle_alpha 90.00
_cell_angle_beta 90.00
_cell_angle_gamma 90.00
_cell_formula_units_Z 4
_cell_length_a 15.445(3)
_cell_length_b 9.753(2)
_cell_length_c 11.411(2)
_cell_measurement_reflns_used 2422
_cell_measurement_temperature 293(2)
_cell_measurement_theta_max 25.11
_cell_measurement_theta_min 2.27
_cell_volume 1718.9(6)
_computing_cell_refinement 'RAPID-AUTO (Rigaku, 2004)'
_computing_data_collection 'RAPID-AUTO (Rigaku, 2004)'
_computing_data_reduction 'RAPID-AUTO (Rigaku, 2004)'
_computing_molecular_graphics 'SHELXTL (Sheldrick, 2008)'
_computing_publication_material 'SHELXTL (Sheldrick, 2008)'
_computing_structure_refinement 'SHELXTL (Sheldrick, 2008)'
_computing_structure_solution 'SHELXTL (Sheldrick, 2008)'
_diffrn_ambient_temperature 293(2)
_diffrn_measured_fraction_theta_full 0.998
_diffrn_measured_fraction_theta_max 0.998
_diffrn_measurement_device_type 'Rigaku R-AXIS RAPID IP area-detector'
_diffrn_measurement_method '\w oscillation'
_diffrn_radiation_monochromator graphite
_diffrn_radiation_source 'Rotating Anode'
_diffrn_radiation_type MoK\a
_diffrn_radiation_wavelength 0.71073
_diffrn_reflns_av_R_equivalents 0.0379
_diffrn_reflns_av_sigmaI/netI 0.0200
_diffrn_reflns_limit_h_max 18
_diffrn_reflns_limit_h_min -18
_diffrn_reflns_limit_k_max 11
_diffrn_reflns_limit_k_min -11
_diffrn_reflns_limit_l_max 13
_diffrn_reflns_limit_l_min -12
_diffrn_reflns_number 12952
_diffrn_reflns_theta_full 25.00
_diffrn_reflns_theta_max 25.00
_diffrn_reflns_theta_min 3.05
_diffrn_standards_decay_% 0
_diffrn_standards_number 0
_exptl_absorpt_coefficient_mu 0.074
_exptl_absorpt_correction_T_max 0.9941
_exptl_absorpt_correction_T_min 0.9824
_exptl_absorpt_correction_type multi-scan
_exptl_absorpt_process_details '(ABSCOR; Higashi, 1995)'
_exptl_crystal_colour colorless
_exptl_crystal_density_diffrn 1.215
_exptl_crystal_density_method 'not measured'
_exptl_crystal_description needle
_exptl_crystal_F_000 664
_exptl_crystal_size_max 0.24
_exptl_crystal_size_mid 0.14
_exptl_crystal_size_min 0.08
_refine_diff_density_max 0.167
_refine_diff_density_min -0.154
_refine_ls_extinction_coef 0.028(3)
_refine_ls_extinction_expression Fc^*^=kFc[1+0.001xFc^2^\l^3^/sin(2\q)]^-1/4^
_refine_ls_extinction_method 'SHELXTL (Sheldrick, 2008)'
_refine_ls_goodness_of_fit_ref 1.127
_refine_ls_hydrogen_treatment constr
_refine_ls_matrix_type full
_refine_ls_number_parameters 218
_refine_ls_number_reflns 1607
_refine_ls_number_restraints 1
_refine_ls_restrained_S_all 1.127
_refine_ls_R_factor_all 0.0547
_refine_ls_R_factor_gt 0.0411
_refine_ls_shift/su_max 0.000
_refine_ls_shift/su_mean 0.000
_refine_ls_structure_factor_coef Fsqd
_refine_ls_weighting_details 'calc w=1/[\s^2^(Fo^2^)+(0.0488P)^2^+0.3923P] where P=(Fo^2^+2Fc^2^)/3'
_refine_ls_weighting_scheme calc
_refine_ls_wR_factor_gt 0.0933
_refine_ls_wR_factor_ref 0.1144
_reflns_number_gt 1291
_reflns_number_total 1607
_reflns_threshold_expression I>2\s(I)
_cod_data_source_file hg2400.cif
_cod_data_source_block I
_cod_depositor_comments
;
The following automatic conversions were performed:
'_symmetry_cell_setting' value 'Orthorhombic' changed to 'orthorhombic'
according to '/home/saulius/struct/CIF-dictionaries/cif_core.dic'
dictionary named 'cif_core.dic' version 2.4.1 from 2010-06-29.

Automatic conversion script
Id: cif_fix_enum 1527 2010-12-29 10:47:43Z saulius 

The following automatic conversions were performed:

'_symmetry_cell_setting' value 'Orthorhombic' changed to
'orthorhombic' according to
/home/saulius/struct/CIF-dictionaries/cif_core.dic dictionary named
'cif_core.dic' version 2.4.1 from 2010-06-29.

Automatic conversion script
Id: cif_fix_values 1715 2011-07-08 13:25:40Z adriana 
;
_cod_database_code 2218428
_cod_database_fobs_code 2218428

loop_
_symmetry_equiv_pos_as_xyz
'x, y, z'
'-x, -y, z+1/2'
'x+1/2, -y, z'
'-x+1/2, y, z+1/2'

loop_
_atom_site_type_symbol
_atom_site_label
_atom_site_fract_x
_atom_site_fract_y
_atom_site_fract_z
_atom_site_U_iso_or_equiv
_atom_site_adp_type
_atom_site_calc_flag
_atom_site_refinement_flags
_atom_site_occupancy
N N4 0.12629(16) 0.3089(3) 0.5140(3) 0.0547(7) Uani d . 1
N N3 0.19406(17) 0.5004(3) 0.5604(3) 0.0552(7) Uani d . 1
C C10 0.19739(18) 0.3857(3) 0.4962(3) 0.0486(7) Uani d . 1
C C15 0.2983(2) 0.6672(3) 0.6431(3) 0.0554(8) Uani d . 1
C C11 0.2649(2) 0.3501(3) 0.4181(3) 0.0563(8) Uani d . 1
C C6 0.0325(2) 0.1189(4) 0.4561(4) 0.0645(10) Uani d . 1
C C13 0.2496(2) 0.2696(4) 0.3185(4) 0.0604(9) Uani d . 1
C C8 0.0718(2) 0.3705(4) 0.6057(4) 0.0651(10) Uani d . 1
H H8A 0.0726 0.3157 0.6766 0.078 Uiso calc R 1
H H8B 0.0125 0.3805 0.5793 0.078 Uiso calc R 1
C C14 0.2426(3) 0.6261(3) 0.5409(3) 0.0628(9) Uani d . 1
H H14A 0.2022 0.6997 0.5242 0.075 Uiso calc R 1
H H14B 0.2791 0.6142 0.4725 0.075 Uiso calc R 1
C C12 0.3498(2) 0.3964(5) 0.4360(4) 0.0730(11) Uani d . 1
N N2 0.2371(3) 0.2064(3) 0.2348(3) 0.0805(10) Uani d . 1
C C7 0.1204(2) 0.1601(3) 0.5002(4) 0.0633(9) Uani d . 1
H H7A 0.1313 0.1161 0.5751 0.076 Uiso calc R 1
H H7B 0.1643 0.1293 0.4454 0.076 Uiso calc R 1
C C16 0.3438(2) 0.5709(4) 0.7070(3) 0.0606(9) Uani d . 1
H H16A 0.3370 0.4782 0.6903 0.073 Uiso calc R 1
C C18 0.4101(3) 0.7463(5) 0.8220(4) 0.0808(12) Uani d . 1
H H18A 0.4479 0.7731 0.8811 0.097 Uiso calc R 1
C C19 0.3648(3) 0.8422(5) 0.7607(4) 0.0882(14) Uani d . 1
H H19A 0.3718 0.9345 0.7788 0.106 Uiso calc R 1
C C9 0.1137(2) 0.5087(4) 0.6255(4) 0.0648(9) Uani d . 1
H H9A 0.0774 0.5820 0.5958 0.078 Uiso calc R 1
H H9B 0.1247 0.5241 0.7081 0.078 Uiso calc R 1
C C20 0.3079(3) 0.8040(4) 0.6708(4) 0.0746(11) Uani d . 1
H H20A 0.2768 0.8704 0.6302 0.089 Uiso calc R 1
C C17 0.3997(2) 0.6111(5) 0.7963(3) 0.0688(10) Uani d . 1
H H17A 0.4301 0.5454 0.8386 0.083 Uiso calc R 1
C C4 -0.0941(3) -0.0245(5) 0.4651(7) 0.109(2) Uani d . 1
H H4A -0.1243 -0.0959 0.5002 0.130 Uiso calc R 1
N N1 0.4199(2) 0.4303(5) 0.4518(4) 0.1066(15) Uani d . 1
C C5 -0.0132(3) 0.0158(4) 0.5091(5) 0.0864(14) Uani d . 1
H H5A 0.0095 -0.0279 0.5747 0.104 Uiso calc R 1
C C1 -0.0043(3) 0.1819(5) 0.3600(5) 0.0978(15) Uani d . 1
H H1A 0.0257 0.2515 0.3219 0.117 Uiso calc R 1
C C2 -0.0843(4) 0.1437(6) 0.3197(7) 0.124(2) Uani d . 1
H H2A -0.1085 0.1892 0.2561 0.149 Uiso calc R 1
C C3 -0.1278(4) 0.0414(6) 0.3712(8) 0.123(2) Uani d . 1
H H3A -0.1817 0.0155 0.3423 0.147 Uiso calc R 1

loop_
_atom_site_aniso_label
_atom_site_aniso_U_11
_atom_site_aniso_U_22
_atom_site_aniso_U_33
_atom_site_aniso_U_12
_atom_site_aniso_U_13
_atom_site_aniso_U_23
N4 0.0400(13) 0.0606(15) 0.0636(18) -0.0039(12) 0.0008(14) -0.0105(14)
N3 0.0491(15) 0.0576(15) 0.0590(16) -0.0077(12) -0.0039(13) -0.0092(15)
C10 0.0395(15) 0.0585(17) 0.0477(18) 0.0002(13) -0.0019(15) 0.0002(16)
C15 0.0533(18) 0.0564(18) 0.056(2) -0.0081(15) -0.0014(17) -0.0045(17)
C11 0.0457(18) 0.069(2) 0.054(2) -0.0041(15) 0.0006(16) -0.0024(18)
C6 0.059(2) 0.0561(19) 0.078(3) -0.0091(17) 0.005(2) -0.0164(19)
C13 0.0567(19) 0.067(2) 0.057(2) 0.0062(17) 0.0012(18) -0.001(2)
C8 0.0442(18) 0.083(2) 0.068(2) -0.0025(17) 0.0070(17) -0.014(2)
C14 0.065(2) 0.0590(18) 0.065(2) -0.0084(18) -0.0123(18) 0.0010(19)
C12 0.055(2) 0.100(3) 0.064(2) -0.010(2) 0.0075(19) -0.012(2)
N2 0.093(3) 0.082(2) 0.067(2) 0.008(2) 0.006(2) -0.011(2)
C7 0.0579(19) 0.0544(18) 0.078(2) -0.0037(15) -0.001(2) -0.006(2)
C16 0.056(2) 0.069(2) 0.056(2) -0.0103(18) 0.0020(17) -0.0012(19)
C18 0.065(2) 0.113(3) 0.065(2) -0.026(2) 0.000(2) -0.017(3)
C19 0.090(3) 0.083(3) 0.092(3) -0.030(3) 0.012(3) -0.032(3)
C9 0.057(2) 0.075(2) 0.063(2) -0.0002(18) 0.0069(19) -0.0148(19)
C20 0.079(3) 0.060(2) 0.084(3) -0.0100(19) 0.003(2) -0.012(2)
C17 0.0524(19) 0.100(3) 0.053(2) -0.0134(19) -0.0046(17) -0.002(2)
C4 0.075(3) 0.074(3) 0.177(6) -0.023(2) 0.016(4) -0.025(4)
N1 0.054(2) 0.153(4) 0.113(3) -0.020(2) 0.015(2) -0.039(3)
C5 0.076(3) 0.068(2) 0.115(4) -0.015(2) 0.016(3) -0.011(3)
C1 0.096(3) 0.094(3) 0.103(4) -0.023(3) -0.034(3) 0.004(3)
C2 0.109(4) 0.110(4) 0.153(6) -0.019(3) -0.066(4) -0.014(4)
C3 0.086(4) 0.089(4) 0.194(7) -0.012(3) -0.029(4) -0.039(4)

loop_
_atom_type_symbol
_atom_type_description
_atom_type_scat_dispersion_real
_atom_type_scat_dispersion_imag
_atom_type_scat_source
C C 0.0033 0.0000 'International Tables Vol C Tables 4.2.6.8 and 6.1.1.4'
H H 0.0000 0.0000 'International Tables Vol C Tables 4.2.6.8 and 6.1.1.4'
N N 0.0061 0.0000 'International Tables Vol C Tables 4.2.6.8 and 6.1.1.4'

loop_
_geom_angle_atom_site_label_1
_geom_angle_atom_site_label_2
_geom_angle_atom_site_label_3
_geom_angle
C10 N4 C7 125.9(3)
C10 N4 C8 110.3(3)
C7 N4 C8 116.5(3)
C10 N3 C9 111.1(3)
C10 N3 C14 127.0(3)
C9 N3 C14 118.3(3)
N3 C10 N4 110.6(3)
N3 C10 C11 125.3(3)
N4 C10 C11 124.1(3)
C20 C15 C16 118.9(4)
C20 C15 C14 119.8(4)
C16 C15 C14 121.3(3)
C12 C11 C13 117.2(3)
C12 C11 C10 121.3(3)
C13 C11 C10 121.6(3)
C5 C6 C1 117.7(4)
C5 C6 C7 120.9(4)
C1 C6 C7 121.3(4)
N2 C13 C11 178.3(4)
N4 C8 C9 103.0(3)
N4 C8 H8A 111.2
C9 C8 H8A 111.2
N4 C8 H8B 111.2
C9 C8 H8B 111.2
H8A C8 H8B 109.1
N3 C14 C15 113.7(3)
N3 C14 H14A 108.8
C15 C14 H14A 108.8
N3 C14 H14B 108.8
C15 C14 H14B 108.8
H14A C14 H14B 107.7
N1 C12 C11 177.9(6)
N4 C7 C6 110.9(3)
N4 C7 H7A 109.5
C6 C7 H7A 109.5
N4 C7 H7B 109.5
C6 C7 H7B 109.5
H7A C7 H7B 108.0
C15 C16 C17 120.6(4)
C15 C16 H16A 119.7
C17 C16 H16A 119.7
C17 C18 C19 119.7(4)
C17 C18 H18A 120.1
C19 C18 H18A 120.1
C18 C19 C20 121.0(4)
C18 C19 H19A 119.5
C20 C19 H19A 119.5
N3 C9 C8 103.9(3)
N3 C9 H9A 111.0
C8 C9 H9A 111.0
N3 C9 H9B 111.0
C8 C9 H9B 111.0
H9A C9 H9B 109.0
C15 C20 C19 119.5(4)
C15 C20 H20A 120.3
C19 C20 H20A 120.3
C18 C17 C16 120.3(4)
C18 C17 H17A 119.9
C16 C17 H17A 119.9
C3 C4 C5 119.6(5)
C3 C4 H4A 120.2
C5 C4 H4A 120.2
C6 C5 C4 120.4(5)
C6 C5 H5A 119.8
C4 C5 H5A 119.8
C2 C1 C6 121.2(5)
C2 C1 H1A 119.4
C6 C1 H1A 119.4
C3 C2 C1 120.6(7)
C3 C2 H2A 119.7
C1 C2 H2A 119.7
C2 C3 C4 120.5(6)
C2 C3 H3A 119.8
C4 C3 H3A 119.8

loop_
_geom_bond_atom_site_label_1
_geom_bond_atom_site_label_2
_geom_bond_distance
N4 C10 1.345(4)
N4 C7 1.463(4)
N4 C8 1.470(4)
N3 C10 1.339(4)
N3 C9 1.448(4)
N3 C14 1.453(4)
C10 C11 1.415(5)
C15 C20 1.379(5)
C15 C16 1.381(5)
C15 C14 1.504(5)
C11 C12 1.402(5)
C11 C13 1.402(5)
C6 C5 1.370(5)
C6 C1 1.380(6)
C6 C7 1.503(5)
C13 N2 1.153(5)
C8 C9 1.512(5)
C8 H8A 0.9700
C8 H8B 0.9700
C14 H14A 0.9700
C14 H14B 0.9700
C12 N1 1.146(5)
C7 H7A 0.9700
C7 H7B 0.9700
C16 C17 1.392(5)
C16 H16A 0.9300
C18 C17 1.360(6)
C18 C19 1.361(7)
C18 H18A 0.9300
C19 C20 1.401(6)
C19 H19A 0.9300
C9 H9A 0.9700
C9 H9B 0.9700
C20 H20A 0.9300
C17 H17A 0.9300
C4 C3 1.354(9)
C4 C5 1.402(7)
C4 H4A 0.9300
C5 H5A 0.9300
C1 C2 1.368(6)
C1 H1A 0.9300
C2 C3 1.339(9)
C2 H2A 0.9300
C3 H3A 0.9300

loop_
_geom_torsion_atom_site_label_1
_geom_torsion_atom_site_label_2
_geom_torsion_atom_site_label_3
_geom_torsion_atom_site_label_4
_geom_torsion
C9 N3 C10 N4 -2.2(4)
C14 N3 C10 N4 -159.9(3)
C9 N3 C10 C11 176.5(3)
C14 N3 C10 C11 18.8(5)
C7 N4 C10 N3 -153.8(3)
C8 N4 C10 N3 -4.8(4)
C7 N4 C10 C11 27.5(5)
C8 N4 C10 C11 176.5(3)
N3 C10 C11 C12 28.6(5)
N4 C10 C11 C12 -152.9(4)
N3 C10 C11 C13 -150.1(3)
N4 C10 C11 C13 28.4(5)
C10 N4 C8 C9 9.3(4)
C7 N4 C8 C9 161.4(3)
C10 N3 C14 C15 -121.6(4)
C9 N3 C14 C15 82.0(4)
C20 C15 C14 N3 -143.2(3)
C16 C15 C14 N3 39.9(5)
C10 N4 C7 C6 -145.9(3)
C8 N4 C7 C6 66.8(4)
C5 C6 C7 N4 -131.3(4)
C1 C6 C7 N4 49.6(5)
C20 C15 C16 C17 -1.3(5)
C14 C15 C16 C17 175.6(3)
C17 C18 C19 C20 -0.4(7)
C10 N3 C9 C8 7.8(4)
C14 N3 C9 C8 167.7(3)
N4 C8 C9 N3 -9.8(4)
C16 C15 C20 C19 1.5(6)
C14 C15 C20 C19 -175.4(4)
C18 C19 C20 C15 -0.7(7)
C19 C18 C17 C16 0.7(6)
C15 C16 C17 C18 0.2(6)
C1 C6 C5 C4 0.9(6)
C7 C6 C5 C4 -178.2(4)
C3 C4 C5 C6 -1.5(7)
C5 C6 C1 C2 0.7(7)
C7 C6 C1 C2 179.7(5)
C6 C1 C2 C3 -1.7(9)
C1 C2 C3 C4 1.0(10)
C5 C4 C3 C2 0.5(9)

loop_
_cod_related_entry_id
_cod_related_entry_database
_cod_related_entry_code
1 ChemSpider 30655499
